data_2008901
loop_
_publ_author_name
'Jene, Paul G.'
'Ibers, James A.'

_publ_section_title
;
 Bis(1,3-dioxan-2-yl)arenes: precursors to linked porphyrins
;
_journal_issue 9
_journal_name_full 'Acta Crystallographica Section C'
_journal_page_first 1593
_journal_page_last 1595
_journal_paper_doi 10.1107/S010827019900788X
_journal_volume 55
_journal_year 1999
_chemical_formula_sum 'C14 H18 O4'
_chemical_formula_weight 250.28
_chemical_name_systematic '1,2-di-(1,3 dioxane)benzene'
_space_group_IT_number 15
_symmetry_cell_setting monoclinic
_symmetry_space_group_name_Hall '-C 2yc'
_symmetry_space_group_name_H-M 'C 1 2/c 1'
_audit_creation_method SHELXL-97
_cell_angle_alpha 90
_cell_angle_beta 103.604(4)
_cell_angle_gamma 90
_cell_formula_units_Z 8
_cell_length_a 26.064(5)
_cell_length_b 8.696(2)
_cell_length_c 11.943(2)
_cell_measurement_reflns_used 638
_cell_measurement_temperature 153(2)
_cell_measurement_theta_max 25.50
_cell_measurement_theta_min 1.61
_cell_volume 2631.0(9)
_computing_cell_refinement SMART
_computing_data_collection 'SMART (Bruker, 1997)'
_computing_data_reduction 'SAINT-Plus (Bruker, 1997)'
_computing_molecular_graphics 'SHELXTL/PC (Sheldrick, 1997)'
_computing_publication_material SHELXTL/PC
_computing_structure_refinement 'SHELXL97 (Sheldrick, 1997)'
_computing_structure_solution 'SHELXS97 (Sheldrick, 1990)'
_diffrn_ambient_temperature 153(2)
_diffrn_measured_fraction_theta_full 0.998
_diffrn_measured_fraction_theta_max 0.998
_diffrn_measurement_device_type 'Bruker Smart-1000 CCD'
_diffrn_measurement_method \w
_diffrn_radiation_monochromator graphite
_diffrn_radiation_source 'standard-focus sealed tube'
_diffrn_radiation_type 'Mo K\a'
_diffrn_radiation_wavelength 0.71073
_diffrn_reflns_av_R_equivalents 0.0768
_diffrn_reflns_av_sigmaI/netI 0.1575
_diffrn_reflns_limit_h_max 31
_diffrn_reflns_limit_h_min -31
_diffrn_reflns_limit_k_max 10
_diffrn_reflns_limit_k_min -9
_diffrn_reflns_limit_l_max 12
_diffrn_reflns_limit_l_min -14
_diffrn_reflns_number 6995
_diffrn_reflns_theta_full 25.50
_diffrn_reflns_theta_max 25.50
_diffrn_reflns_theta_min 1.61
_diffrn_standards_decay_% <2
_exptl_absorpt_coefficient_mu 0.092
_exptl_absorpt_correction_T_max 0.997
_exptl_absorpt_correction_T_min 0.988
_exptl_absorpt_correction_type numerical
_exptl_absorpt_process_details 'face-indexed (SHELXTL/PC; Sheldrick, 1997)'
_exptl_crystal_colour colourless
_exptl_crystal_density_diffrn 1.264
_exptl_crystal_density_method 'not measured'
_exptl_crystal_description 'notched square plate'
_exptl_crystal_F_000 1072
_exptl_crystal_size_max 0.17
_exptl_crystal_size_mid 0.14
_exptl_crystal_size_min 0.03
_refine_diff_density_max 0.190
_refine_diff_density_min -0.152
_refine_ls_extinction_method none
_refine_ls_goodness_of_fit_ref 0.723
_refine_ls_hydrogen_treatment constr
_refine_ls_matrix_type full
_refine_ls_number_parameters 163
_refine_ls_number_reflns 2453
_refine_ls_number_restraints 0
_refine_ls_restrained_S_all 0.723
_refine_ls_R_factor_all 0.137
_refine_ls_R_factor_gt 0.041
_refine_ls_shift/su_max <0.001
_refine_ls_shift/su_mean 0.000
_refine_ls_structure_factor_coef Fsqd
_refine_ls_weighting_details
; calc
w = 1/[\s^2^(Fo^2^)+(0.0190Fo^2^)^2^]
;
_refine_ls_weighting_scheme calc
_refine_ls_wR_factor_ref 0.077
_reflns_number_gt 1007
_reflns_number_total 2453
_reflns_threshold_expression I>2\s(I)
_cod_data_source_file fr1202.cif
_cod_data_source_block II
_cod_depositor_comments
;
The following automatic conversions were performed:
'_symmetry_cell_setting' value 'Monoclinic' changed to 'monoclinic'
according to '/home/saulius/struct/CIF-dictionaries/cif_core.dic'
dictionary named 'cif_core.dic' version 2.4.1 from 2010-06-29.

Automatic conversion script
Id: cif_fix_enum 1527 2010-12-29 10:47:43Z saulius 

The following automatic conversions were performed:

'_symmetry_cell_setting' value 'Monoclinic' changed to 'monoclinic'
according to /home/saulius/struct/CIF-dictionaries/cif_core.dic
dictionary named 'cif_core.dic' version 2.4.1 from 2010-06-29.

Automatic conversion script
Id: cif_fix_values 1715 2011-07-08 13:25:40Z adriana 
;
_cod_original_cell_volume 2630.9(8)
_cod_original_sg_symbol_H-M 'C 2/c'
_cod_database_code 2008901

loop_
_symmetry_equiv_pos_as_xyz
'x, y, z'
'-x, y, -z+1/2'
'x+1/2, y+1/2, z'
'-x+1/2, y+1/2, -z+1/2'
'-x, -y, -z'
'x, -y, z-1/2'
'-x+1/2, -y+1/2, -z'
'x+1/2, -y+1/2, z-1/2'

loop_
_atom_site_label
_atom_site_fract_x
_atom_site_fract_y
_atom_site_fract_z
_atom_site_U_iso_or_equiv
_atom_site_adp_type
_atom_site_calc_flag
_atom_site_refinement_flags
_atom_site_occupancy
_atom_site_disorder_assembly
_atom_site_disorder_group
_atom_site_type_symbol
O1 0.41808(6) 0.0098(2) 0.91602(13) 0.0343(5) Uani d . 1 . . O
O2 0.43080(6) 0.18691(19) 1.06698(13) 0.0360(5) Uani d . 1 . . O
O3 0.30057(6) 0.15975(19) 0.61805(13) 0.0380(5) Uani d . 1 . . O
O4 0.27839(7) 0.22530(19) 0.79023(13) 0.0376(5) Uani d . 1 . . O
C1 0.40139(10) 0.2736(3) 0.8730(2) 0.0287(7) Uani d . 1 . . C
C2 0.36407(9) 0.2796(3) 0.7678(2) 0.0280(7) Uani d . 1 . . C
C3 0.36869(10) 0.3945(3) 0.6901(2) 0.0347(7) Uani d . 1 . . C
H3A 0.3435 0.4001 0.6184 0.042 Uiso calc R 1 . . H
C4 0.40920(10) 0.5014(3) 0.7149(2) 0.0366(7) Uani d . 1 . . C
H4A 0.4119 0.5789 0.6605 0.044 Uiso calc R 1 . . H
C5 0.44540(10) 0.4941(3) 0.8187(2) 0.0397(7) Uani d . 1 . . C
H5A 0.4731 0.5676 0.8367 0.048 Uiso calc R 1 . . H
C6 0.44175(10) 0.3800(3) 0.8972(2) 0.0346(7) Uani d . 1 . . C
H6A 0.4673 0.3749 0.9684 0.042 Uiso calc R 1 . . H
C7 0.39939(10) 0.1457(3) 0.9582(2) 0.0306(7) Uani d . 1 . . C
H7A 0.3621 0.1302 0.9640 0.037 Uiso calc R 1 . . H
C8 0.41758(10) -0.1186(3) 0.9930(2) 0.0398(8) Uani d . 1 . . C
H8A 0.4325 -0.2108 0.9636 0.048 Uiso calc R 1 . . H
H8B 0.3808 -0.1420 0.9963 0.048 Uiso calc R 1 . . H
C9 0.44987(10) -0.0799(3) 1.11250(19) 0.0354(7) Uani d . 1 . . C
H9A 0.4467 -0.1634 1.1668 0.043 Uiso calc R 1 . . H
H9B 0.4875 -0.0690 1.1113 0.043 Uiso calc R 1 . . H
C10 0.42965(10) 0.0685(3) 1.1508(2) 0.0401(8) Uani d . 1 . . C
H10A 0.3931 0.0542 1.1592 0.048 Uiso calc R 1 . . H
H10B 0.4519 0.0993 1.2266 0.048 Uiso calc R 1 . . H
C11 0.31846(9) 0.1694(3) 0.73958(19) 0.0315(7) Uani d . 1 . . C
H11A 0.3302 0.0656 0.7717 0.038 Uiso calc R 1 . . H
C12 0.25711(10) 0.0556(3) 0.5860(2) 0.0454(8) Uani d . 1 . . C
H12A 0.2685 -0.0491 0.6137 0.054 Uiso calc R 1 . . H
H12B 0.2450 0.0521 0.5011 0.054 Uiso calc R 1 . . H
C13 0.21243(10) 0.1068(3) 0.6375(2) 0.0442(8) Uani d . 1 . . C
H13A 0.1836 0.0298 0.6211 0.053 Uiso calc R 1 . . H
H13B 0.1982 0.2062 0.6035 0.053 Uiso calc R 1 . . H
C14 0.23337(10) 0.1238(3) 0.7661(2) 0.0429(8) Uani d . 1 . . C
H14A 0.2054 0.1659 0.8008 0.051 Uiso calc R 1 . . H
H14B 0.2437 0.0218 0.8009 0.051 Uiso calc R 1 . . H

loop_
_atom_site_aniso_label
_atom_site_aniso_U_11
_atom_site_aniso_U_22
_atom_site_aniso_U_33
_atom_site_aniso_U_12
_atom_site_aniso_U_13
_atom_site_aniso_U_23
O1 0.0464(12) 0.0292(12) 0.0275(10) 0.0025(10) 0.0094(8) 0.0014(9)
O2 0.0501(12) 0.0365(12) 0.0191(10) 0.0003(10) 0.0033(9) 0.0008(9)
O3 0.0383(12) 0.0486(14) 0.0256(11) -0.0080(10) 0.0046(8) 0.0000(9)
O4 0.0348(11) 0.0387(13) 0.0446(11) -0.0048(10) 0.0200(9) -0.0045(9)
C1 0.0328(17) 0.0270(18) 0.0284(16) 0.0014(14) 0.0117(13) -0.0014(13)
C2 0.0320(17) 0.0230(17) 0.0290(16) 0.0000(14) 0.0075(13) -0.0027(13)
C3 0.0371(18) 0.0355(19) 0.0316(16) 0.0019(15) 0.0083(14) 0.0020(15)
C4 0.0406(18) 0.0344(19) 0.0367(18) -0.0018(16) 0.0130(15) 0.0073(14)
C5 0.0383(19) 0.041(2) 0.0442(18) -0.0092(15) 0.0180(15) -0.0016(16)
C6 0.0325(17) 0.042(2) 0.0284(16) -0.0021(15) 0.0045(13) 0.0029(14)
C7 0.0327(17) 0.0305(19) 0.0290(16) 0.0006(14) 0.0082(13) 0.0014(14)
C8 0.0468(19) 0.033(2) 0.0393(18) 0.0030(15) 0.0106(15) 0.0045(14)
C9 0.0368(18) 0.039(2) 0.0305(17) -0.0016(15) 0.0072(14) 0.0077(14)
C10 0.0463(19) 0.049(2) 0.0237(16) -0.0007(16) 0.0054(14) 0.0102(15)
C11 0.0356(17) 0.0342(19) 0.0251(15) 0.0043(14) 0.0079(13) 0.0040(13)
C12 0.043(2) 0.058(2) 0.0311(17) -0.0135(18) 0.0001(15) -0.0007(15)
C13 0.0351(18) 0.049(2) 0.0429(19) -0.0087(15) -0.0026(15) 0.0132(15)
C14 0.0361(18) 0.046(2) 0.049(2) -0.0099(16) 0.0140(15) -0.0006(16)

loop_
_atom_type_symbol
_atom_type_description
_atom_type_scat_dispersion_real
_atom_type_scat_dispersion_imag
_atom_type_scat_source
C C 0.0033 0.0016 'International Tables Vol C Tables 4.2.6.8 and 6.1.1.4'
H H 0.0000 0.0000 'International Tables Vol C Tables 4.2.6.8 and 6.1.1.4'
O O 0.0106 0.0060 'International Tables Vol C Tables 4.2.6.8 and 6.1.1.4'

loop_
_geom_angle_atom_site_label_1
_geom_angle_atom_site_label_2
_geom_angle_atom_site_label_3
_geom_angle
_geom_angle_publ_flag
O1 C8 C9 109.9(2) yes
C8 C9 C10 108.7(2) yes
C9 C10 O2 109.6(2) yes
C7 O2 C10 110.9(2) yes
O2 C7 O1 111.5(2) yes
C7 O1 C8 111.3(2) yes
O3 C12 C13 110.1(2) yes
C12 C13 C14 108.3(2) yes
C13 C14 O4 110.2(2) yes
C14 O4 C11 110.7(2) yes
O4 C11 O3 111.2(2) yes
C11 O3 C12 111.2(2) yes
C6 C1 C2 119.7(2) ?
C6 C1 C7 119.7(2) ?
C2 C1 C7 120.6(2) ?
C3 C2 C1 118.6(2) ?
C3 C2 C11 119.7(2) ?
C1 C2 C11 121.6(2) ?
C4 C3 C2 121.5(2) ?
C5 C4 C3 119.3(3) ?
C4 C5 C6 120.1(3) ?
C1 C6 C5 120.8(3) ?
O2 C7 C1 109.3(2) ?
O1 C7 C1 107.71(19) ?
O4 C11 C2 108.1(2) ?
O3 C11 C2 108.8(2) ?

loop_
_geom_bond_atom_site_label_1
_geom_bond_atom_site_label_2
_geom_bond_site_symmetry_2
_geom_bond_distance
_geom_bond_publ_flag
O1 C8 . 1.448(3) yes
O4 C14 . 1.442(3) yes
C8 C9 . 1.515(3) yes
C13 C14 . 1.512(3) yes
C9 C10 . 1.505(3) yes
C12 C13 . 1.506(3) yes
O2 C10 . 1.441(3) yes
O3 C12 . 1.430(3) yes
O2 C7 . 1.409(3) yes
O3 C11 . 1.419(2) yes
O1 C7 . 1.416(3) yes
O4 C11 . 1.411(2) yes
C1 C6 . 1.380(3) ?
C1 C2 . 1.398(3) ?
C1 C7 . 1.516(3) ?
C2 C3 . 1.388(3) ?
C2 C11 . 1.502(3) ?
C3 C4 . 1.385(3) ?
C4 C5 . 1.372(3) ?
C5 C6 . 1.383(3) ?

loop_
_geom_torsion_atom_site_label_1
_geom_torsion_atom_site_label_2
_geom_torsion_atom_site_label_3
_geom_torsion_atom_site_label_4
_geom_torsion
_geom_torsion_publ_flag
C6 C1 C7 O1 -102.2(3) yes
C6 C1 C7 O2 19.1(3) yes
C1 C2 C11 O3 -156.9(2) yes
C1 C2 C11 O4 82.4(3) yes
C3 C2 C11 O3 25.7(3) yes
C7 O1 C8 C9 -56.5(3) yes
O1 C8 C9 C10 54.2(3) yes
C8 C9 C10 O2 -55.5(3) yes
C9 C10 O2 C7 59.4(3) yes
C10 O2 C7 O1 -61.5(2) yes
O2 C7 O1 C8 60.1(3) yes
C11 O3 C12 C13 58.4(3) yes
O3 C12 C13 C14 -54.7(3) yes
C12 C13 C14 O4 54.5(3) yes
C13 C14 O4 C11 -58.0(3) yes
C14 O4 C11 O3 60.9(3) yes
O4 C11 O3 C12 -61.4(3) yes

loop_
_cod_related_entry_id
_cod_related_entry_database
_cod_related_entry_code
1 ChemSpider 4421954
